data_7036642
loop_
_publ_author_name
'Ng, Ho-Yuen'
'Cheung, Wai-Man'
'Kwan Huang, Enrique'
'Wong, Kang-Long'
'Sung, Herman H.-Y.'
'Williams, Ian D.'
'Leung, Wa-Hung'

_publ_section_title
;
 Ruthenium chalcogenonitrosyl and bridged nitrido complexes containing
 chelating sulfur and oxygen ligands.
;
_journal_issue 42
_journal_name_full 'Dalton transactions (Cambridge, England : 2003)'
_journal_page_first 18459
_journal_page_last 18468
_journal_paper_doi 10.1039/c5dt02513c
_journal_volume 44
_journal_year 2015
_chemical_formula_moiety 'C48 H40 Cl N3 P4 Ru S5, H2 C Cl2'
_chemical_formula_sum 'C49 H42 Cl3 N3 P4 Ru S5'
_chemical_formula_weight 1164.45
_space_group_crystal_system monoclinic
_space_group_IT_number 14
_space_group_name_Hall '-P 2yn'
_space_group_name_H-M_alt 'P 1 21/n 1'
_symmetry_space_group_name_Hall '-P 2yn'
_symmetry_space_group_name_H-M 'P 1 21/n 1'
_atom_sites_solution_hydrogens geom
_atom_sites_solution_primary direct
_audit_creation_date 2015-08-21
_audit_creation_method
;
Olex2 1.2
(compiled 2015.01.26 svn.r3150 for OlexSys, GUI svn.r4998)
;
_audit_update_record
;
2015-09-02 deposited with the CCDC.
2015-09-04 downloaded from the CCDC.
;
_cell_angle_alpha 90
_cell_angle_beta 91.9680(10)
_cell_angle_gamma 90
_cell_formula_units_Z 2
_cell_length_a 14.3179(15)
_cell_length_b 9.3685(10)
_cell_length_c 18.4542(19)
_cell_measurement_reflns_used 4944
_cell_measurement_temperature 100.0
_cell_measurement_theta_max 27.60
_cell_measurement_theta_min 2.21
_cell_volume 2473.9(4)
_computing_cell_refinement 'SAINT v7.34A (Bruker, 200?)'
_computing_data_collection 'SMART v5.625 (Bruker, 2001)'
_computing_data_reduction 'SAINT v7.34A (Bruker, 200?)'
_computing_molecular_graphics 'Olex2 (Dolomanov et al., 2009)'
_computing_publication_material 'Olex2 (Dolomanov et al., 2009)'
_computing_structure_refinement 'ShelXL (Sheldrick, 2008)'
_computing_structure_solution 'XS (Sheldrick, 2008)'
_diffrn_ambient_temperature 100.0
_diffrn_detector_area_resol_mean 8
_diffrn_measured_fraction_theta_full 0.975
_diffrn_measured_fraction_theta_max 0.961
_diffrn_measurement_device 'kappa diffractometer'
_diffrn_measurement_device_type 'CCD area detector'
_diffrn_measurement_method 'phi and omega scans'
_diffrn_radiation_monochromator graphite
_diffrn_radiation_probe x-ray
_diffrn_radiation_type MoK\a
_diffrn_radiation_wavelength 0.71073
_diffrn_reflns_av_R_equivalents 0.0280
_diffrn_reflns_av_unetI/netI 0.0358
_diffrn_reflns_limit_h_max 11
_diffrn_reflns_limit_h_min -17
_diffrn_reflns_limit_k_max 11
_diffrn_reflns_limit_k_min -11
_diffrn_reflns_limit_l_max 23
_diffrn_reflns_limit_l_min -23
_diffrn_reflns_number 13642
_diffrn_reflns_theta_full 25.000
_diffrn_reflns_theta_max 26.999
_diffrn_reflns_theta_min 1.771
_diffrn_source 'sealed tube'
_diffrn_source_current 30.0
_diffrn_source_power 1.5
_diffrn_source_target Mo
_diffrn_source_voltage 50.0
_exptl_absorpt_coefficient_mu 0.859
_exptl_absorpt_correction_T_max 1.00
_exptl_absorpt_correction_T_min 0.855566
_exptl_absorpt_correction_type multi-scan
_exptl_absorpt_process_details
;
SADABS-2004/1 (Bruker,2004) was used for absorption correction.
R(int) was 0.0286 before and 0.0169 after correction.
The Ratio of minimum to maximum transmission is 0.8556.
The \l/2 correction factor is 0.0015.
;
_exptl_crystal_colour red
_exptl_crystal_colour_primary red
_exptl_crystal_density_diffrn 1.563
_exptl_crystal_description needle
_exptl_crystal_F_000 1184
_exptl_crystal_size_max 0.35
_exptl_crystal_size_mid 0.11
_exptl_crystal_size_min 0.03
_refine_diff_density_max 1.219
_refine_diff_density_min -1.351
_refine_diff_density_rms 0.111
_refine_ls_extinction_method none
_refine_ls_goodness_of_fit_ref 1.001
_refine_ls_hydrogen_treatment constr
_refine_ls_matrix_type full
_refine_ls_number_parameters 315
_refine_ls_number_reflns 5189
_refine_ls_number_restraints 4
_refine_ls_restrained_S_all 1.004
_refine_ls_R_factor_all 0.0627
_refine_ls_R_factor_gt 0.0547
_refine_ls_shift/su_max 0.000
_refine_ls_shift/su_mean 0.000
_refine_ls_structure_factor_coef Fsqd
_refine_ls_weighting_details 'w=1/[\s^2^(Fo^2^)+(0.0895P)^2^+10.8812P] where P=(Fo^2^+2Fc^2^)/3'
_refine_ls_weighting_scheme calc
_refine_ls_wR_factor_gt 0.1501
_refine_ls_wR_factor_ref 0.1549
_reflns_Friedel_coverage 0.000
_reflns_number_gt 4604
_reflns_number_total 5189
_reflns_threshold_expression 'I > 2\s(I)'
_cod_data_source_file c5dt02513c1.cif
_cod_data_source_block vin43
_cod_depositor_comments
;
The following automatic conversions were performed:

'_diffrn_source_target' value 'MO' changed to 'Mo' according to
/usr/data/users/saulius/crontab/automatic-downloads/rss-feeds/RSC/lib/dictionaries/cif_core.dic
dictionary named 'cif_core.dic' version 2.4.2 from 2011-04-26.

Automatic conversion script
Id: cif_fix_values 3271 2015-04-21 07:52:19Z andrius 

 Adding full bibliography for 7036640--7036645.cif.
;
_cod_database_code 7036642
_shelx_space_group_comment
;
The symmetry employed for this shelxl refinement is uniquely defined
by the following loop, which should always be used as a source of
symmetry information in preference to the above space-group names.
They are only intended as comments.
;
_olex2_refinement_description
;
1. Fixed Uiso
 At 1.2 times of:
  All C(H) groups
2. Restrained distances
 Cl4-C1SA = Cl2-C1S = Cl3-C1SA = Cl3-C1S
 1.72 with sigma of 0.02
3. Others
 Fixed Sof: Cl1(0.5) S1(0.5) N1(0.5) C1S(0.3) C1SA(0.2) Cl2(0.4) Cl3(0.5)
 Cl4(0.1)
4.a Aromatic/amide H refined with riding coordinates:
 C2(H), C3(Ha), C4(Hb), C5(Hc), C6(Hd), C8(He), C9(Hf), C10(Hg), C11(Hh),
 C12(Hi), C14(Hj), C15(Hk), C16(Hl), C17(Hm), C18(Hn), C20(Ho), C21(Hp),
 C22(Hq), C23(Hr), C24(Hs)
;
_shelx_shelxl_version_number 2014/7
_olex2_date_sample_data_collection '18 Jan 2010'
_olex2_date_sample_submission '17 Jan 2010'
_olex2_submission_special_instructions 'No special instructions were received'

loop_
_space_group_symop_operation_xyz
'x, y, z'
'-x+1/2, y+1/2, -z+1/2'
'-x, -y, -z'
'x-1/2, -y-1/2, z-1/2'

loop_
_atom_site_label
_atom_site_type_symbol
_atom_site_fract_x
_atom_site_fract_y
_atom_site_fract_z
_atom_site_U_iso_or_equiv
_atom_site_adp_type
_atom_site_occupancy
_atom_site_site_symmetry_order
_atom_site_calc_flag
_atom_site_refinement_flags_posn
_atom_site_refinement_flags_adp
_atom_site_refinement_flags_occupancy
_atom_site_disorder_assembly
_atom_site_disorder_group
Ru1 Ru 0.5000 1.0000 0.0000 0.01237(14) Uani 1 2 d S T P . .
Cl1 Cl 0.51673(18) 1.2348(4) 0.05057(16) 0.0188(6) Uani 0.5 1 d . . . A 2
S1 S 0.5344(2) 1.3117(4) 0.06956(18) 0.0381(7) Uani 0.5 1 d . . . A 1
S2 S 0.34836(7) 0.99329(11) 0.05515(6) 0.0186(2) Uani 1 1 d . . . . .
S3 S 0.59810(7) 0.90588(12) 0.09832(5) 0.0180(2) Uani 1 1 d . . . . .
P1 P 0.33468(7) 0.80439(11) 0.10750(5) 0.0141(2) Uani 1 1 d . . . . .
P2 P 0.51848(7) 0.81755(11) 0.17572(5) 0.0136(2) Uani 1 1 d . . . . .
N1 N 0.5165(6) 1.1706(12) 0.0361(5) 0.0152(17) Uani 0.5 1 d . . . A 1
N2 N 0.4246(2) 0.7407(4) 0.14963(19) 0.0169(7) Uani 1 1 d . . . . .
C1 C 0.2406(3) 0.8334(5) 0.1691(2) 0.0176(8) Uani 1 1 d . . . . .
C2 C 0.2316(3) 0.7375(5) 0.2255(2) 0.0227(9) Uani 1 1 d . . . . .
H2 H 0.2741 0.6600 0.2307 0.027 Uiso 1 1 calc R . . . .
C3 C 0.1608(3) 0.7536(6) 0.2747(2) 0.0288(11) Uani 1 1 d . . . . .
H3 H 0.1550 0.6877 0.3134 0.035 Uiso 1 1 calc R . . . .
C4 C 0.0985(3) 0.8670(6) 0.2667(3) 0.0302(11) Uani 1 1 d . . . . .
H4 H 0.0511 0.8800 0.3009 0.036 Uiso 1 1 calc R . . . .
C5 C 0.1053(3) 0.9612(5) 0.2091(3) 0.0286(11) Uani 1 1 d . . . . .
H5 H 0.0613 1.0364 0.2029 0.034 Uiso 1 1 calc R . . . .
C6 C 0.1768(3) 0.9456(5) 0.1602(2) 0.0227(9) Uani 1 1 d . . . . .
H6 H 0.1822 1.0108 0.1211 0.027 Uiso 1 1 calc R . . . .
C7 C 0.2909(3) 0.6626(5) 0.0486(2) 0.0173(8) Uani 1 1 d . . . . .
C8 C 0.3281(3) 0.5277(5) 0.0549(3) 0.0232(9) Uani 1 1 d . . . . .
H8 H 0.3794 0.5099 0.0877 0.028 Uiso 1 1 calc R . . . .
C9 C 0.2903(4) 0.4175(5) 0.0129(3) 0.0301(11) Uani 1 1 d . . . . .
H9 H 0.3160 0.3243 0.0170 0.036 Uiso 1 1 calc R . . . .
C10 C 0.2159(4) 0.4418(6) -0.0347(3) 0.0299(11) Uani 1 1 d . . . . .
H10 H 0.1905 0.3659 -0.0633 0.036 Uiso 1 1 calc R . . . .
C11 C 0.1781(3) 0.5783(6) -0.0406(2) 0.0274(10) Uani 1 1 d . . . . .
H11 H 0.1268 0.5957 -0.0735 0.033 Uiso 1 1 calc R . . . .
C12 C 0.2148(3) 0.6889(5) 0.0012(2) 0.0238(9) Uani 1 1 d . . . . .
H12 H 0.1885 0.7818 -0.0024 0.029 Uiso 1 1 calc R . . . .
C13 C 0.5005(3) 0.9408(5) 0.2488(2) 0.0177(8) Uani 1 1 d . . . . .
C14 C 0.5558(3) 1.0631(5) 0.2591(2) 0.0204(9) Uani 1 1 d . . . . .
H14 H 0.6016 1.0873 0.2252 0.025 Uiso 1 1 calc R . . . .
C15 C 0.5429(3) 1.1485(5) 0.3194(2) 0.0236(9) Uani 1 1 d . . . . .
H15 H 0.5796 1.2323 0.3261 0.028 Uiso 1 1 calc R . . . .
C16 C 0.4774(3) 1.1132(5) 0.3699(2) 0.0264(10) Uani 1 1 d . . . . .
H16 H 0.4701 1.1718 0.4113 0.032 Uiso 1 1 calc R . . . .
C17 C 0.4222(3) 0.9918(6) 0.3600(3) 0.0283(10) Uani 1 1 d . . . . .
H17 H 0.3766 0.9682 0.3942 0.034 Uiso 1 1 calc R . . . .
C18 C 0.4341(3) 0.9055(5) 0.3000(2) 0.0237(9) Uani 1 1 d . . . . .
H18 H 0.3971 0.8220 0.2935 0.028 Uiso 1 1 calc R . . . .
C19 C 0.5914(3) 0.6786(5) 0.2151(2) 0.0172(8) Uani 1 1 d . . . . .
C20 C 0.6130(4) 0.5623(6) 0.1723(3) 0.0345(12) Uani 1 1 d . . . . .
H20 H 0.5899 0.5580 0.1235 0.041 Uiso 1 1 calc R . . . .
C21 C 0.6682(4) 0.4517(6) 0.2003(3) 0.0401(14) Uani 1 1 d . . . . .
H21 H 0.6821 0.3722 0.1706 0.048 Uiso 1 1 calc R . . . .
C22 C 0.7028(3) 0.4564(5) 0.2707(3) 0.0283(11) Uani 1 1 d . . . . .
H22 H 0.7393 0.3798 0.2901 0.034 Uiso 1 1 calc R . . . .
C23 C 0.6839(4) 0.5737(6) 0.3126(3) 0.0313(11) Uani 1 1 d . . . . .
H23 H 0.7093 0.5792 0.3607 0.038 Uiso 1 1 calc R . . . .
C24 C 0.6287(3) 0.6837(5) 0.2856(3) 0.0265(10) Uani 1 1 d . . . . .
H24 H 0.6161 0.7635 0.3155 0.032 Uiso 1 1 calc R . . . .
C1S C 0.5670(16) 0.4612(19) 0.4740(12) 0.050(6) Uiso 0.3 1 d D . . B 1
C1SA C 0.532(2) 0.457(2) 0.4625(12) 0.037(7) Uiso 0.2 1 d D . . B 2
Cl2 Cl 0.4947(3) 0.6200(5) 0.4662(3) 0.0471(10) Uiso 0.4 1 d D . . B 1
Cl3 Cl 0.5319(3) 0.3372(5) 0.5375(2) 0.0591(10) Uiso 0.5 1 d D . . . .
Cl4 Cl 0.4623(13) 0.593(2) 0.4948(11) 0.054(4) Uiso 0.1 1 d D . . B 2

loop_
_atom_site_aniso_label
_atom_site_aniso_U_11
_atom_site_aniso_U_22
_atom_site_aniso_U_33
_atom_site_aniso_U_23
_atom_site_aniso_U_13
_atom_site_aniso_U_12
Ru1 0.0132(2) 0.0125(2) 0.0114(2) -0.00005(16) 0.00121(16) -0.00026(16)
Cl1 0.0198(11) 0.0147(16) 0.0220(13) -0.0067(11) 0.0015(9) -0.0030(12)
S1 0.0389(16) 0.0284(15) 0.0484(17) -0.0214(14) 0.0228(13) -0.0125(13)
S2 0.0154(5) 0.0203(5) 0.0205(5) 0.0058(4) 0.0048(4) 0.0018(4)
S3 0.0136(5) 0.0254(5) 0.0151(5) 0.0063(4) 0.0003(4) -0.0021(4)
P1 0.0128(5) 0.0163(5) 0.0133(5) 0.0011(4) 0.0013(4) -0.0007(4)
P2 0.0133(5) 0.0151(5) 0.0123(5) 0.0010(4) 0.0000(4) 0.0003(4)
N1 0.011(4) 0.023(6) 0.011(4) -0.003(4) 0.004(3) -0.007(4)
N2 0.0170(17) 0.0169(17) 0.0169(17) 0.0028(13) 0.0015(13) -0.0022(14)
C1 0.0139(19) 0.022(2) 0.017(2) -0.0016(16) 0.0024(15) -0.0068(16)
C2 0.016(2) 0.030(2) 0.022(2) 0.0079(18) -0.0011(16) -0.0023(18)
C3 0.023(2) 0.048(3) 0.015(2) 0.003(2) 0.0011(17) -0.011(2)
C4 0.022(2) 0.047(3) 0.023(2) -0.011(2) 0.0115(18) -0.012(2)
C5 0.026(2) 0.021(2) 0.040(3) -0.010(2) 0.012(2) -0.0037(19)
C6 0.021(2) 0.024(2) 0.024(2) -0.0041(18) 0.0065(17) -0.0015(18)
C7 0.0141(19) 0.024(2) 0.0142(19) 0.0004(16) 0.0029(15) -0.0013(16)
C8 0.019(2) 0.021(2) 0.029(2) -0.0023(18) -0.0050(18) 0.0010(17)
C9 0.032(3) 0.024(2) 0.034(3) -0.005(2) -0.001(2) 0.001(2)
C10 0.033(3) 0.032(3) 0.025(2) -0.010(2) -0.002(2) -0.004(2)
C11 0.028(2) 0.035(3) 0.019(2) 0.0023(19) -0.0054(18) -0.005(2)
C12 0.025(2) 0.025(2) 0.021(2) 0.0058(18) -0.0054(18) -0.0053(18)
C13 0.0169(19) 0.021(2) 0.0149(18) -0.0021(16) -0.0014(15) 0.0017(17)
C14 0.020(2) 0.021(2) 0.020(2) 0.0020(17) -0.0006(16) 0.0042(17)
C15 0.027(2) 0.018(2) 0.025(2) -0.0042(17) -0.0063(18) -0.0001(18)
C16 0.030(2) 0.028(2) 0.020(2) -0.0093(19) -0.0029(18) 0.007(2)
C17 0.026(2) 0.036(3) 0.024(2) -0.006(2) 0.0053(19) -0.001(2)
C18 0.020(2) 0.029(2) 0.023(2) -0.0057(18) 0.0045(17) -0.0018(18)
C19 0.0137(19) 0.020(2) 0.0175(19) 0.0076(16) 0.0006(15) 0.0013(16)
C20 0.049(3) 0.037(3) 0.017(2) 0.007(2) 0.000(2) 0.021(3)
C21 0.058(4) 0.033(3) 0.030(3) 0.001(2) 0.007(2) 0.027(3)
C22 0.021(2) 0.027(2) 0.038(3) 0.016(2) 0.0044(19) 0.0082(19)
C23 0.032(3) 0.032(3) 0.028(2) 0.004(2) -0.010(2) 0.005(2)
C24 0.032(2) 0.022(2) 0.025(2) 0.0013(18) -0.0060(19) 0.0032(19)

loop_
_atom_type_symbol
_atom_type_description
_atom_type_scat_dispersion_real
_atom_type_scat_dispersion_imag
_atom_type_scat_source
C C 0.0033 0.0016 'International Tables Vol C Tables 4.2.6.8 and 6.1.1.4'
H H 0.0000 0.0000 'International Tables Vol C Tables 4.2.6.8 and 6.1.1.4'
Cl Cl 0.1484 0.1585 'International Tables Vol C Tables 4.2.6.8 and 6.1.1.4'
N N 0.0061 0.0033 'International Tables Vol C Tables 4.2.6.8 and 6.1.1.4'
P P 0.1023 0.0942 'International Tables Vol C Tables 4.2.6.8 and 6.1.1.4'
Ru Ru -1.2594 0.8363 'International Tables Vol C Tables 4.2.6.8 and 6.1.1.4'
S S 0.1246 0.1234 'International Tables Vol C Tables 4.2.6.8 and 6.1.1.4'

loop_
_geom_angle_atom_site_label_1
_geom_angle_atom_site_label_2
_geom_angle_atom_site_label_3
_geom_angle
_geom_angle_site_symmetry_1
_geom_angle_site_symmetry_3
Cl1 Ru1 Cl1 180.00(12) . 3_675
Cl1 Ru1 S2 93.47(7) 3_675 .
Cl1 Ru1 S2 93.47(7) . 3_675
Cl1 Ru1 S2 86.53(7) . .
Cl1 Ru1 S2 86.53(7) 3_675 3_675
Cl1 Ru1 S3 90.30(7) . 3_675
Cl1 Ru1 S3 90.30(7) 3_675 .
Cl1 Ru1 S3 89.70(7) . .
Cl1 Ru1 S3 89.70(7) 3_675 3_675
S2 Ru1 S2 180.0 . 3_675
S3 Ru1 S2 79.61(3) 3_675 .
S3 Ru1 S2 100.39(3) . .
S3 Ru1 S2 100.38(3) 3_675 3_675
S3 Ru1 S2 79.62(3) . 3_675
S3 Ru1 S3 180.0 3_675 .
N1 Ru1 S2 88.6(3) 3_675 3_675
N1 Ru1 S2 91.4(3) . 3_675
N1 Ru1 S2 88.6(3) . .
N1 Ru1 S2 91.4(3) 3_675 .
N1 Ru1 S3 88.8(3) 3_675 3_675
N1 Ru1 S3 88.8(3) . .
N1 Ru1 S3 91.2(3) . 3_675
N1 Ru1 S3 91.2(3) 3_675 .
N1 Ru1 N1 180.0 3_675 .
P1 S2 Ru1 108.92(5) . .
P2 S3 Ru1 110.47(5) . .
N2 P1 S2 117.92(14) . .
N2 P1 C1 110.76(19) . .
N2 P1 C7 105.93(19) . .
C1 P1 S2 104.72(15) . .
C1 P1 C7 103.68(19) . .
C7 P1 S2 112.98(14) . .
N2 P2 S3 117.48(14) . .
N2 P2 C13 112.16(19) . .
N2 P2 C19 105.50(19) . .
C13 P2 S3 111.29(15) . .
C13 P2 C19 104.9(2) . .
C19 P2 S3 104.22(14) . .
S1 N1 Ru1 176.8(7) . .
P2 N2 P1 129.8(2) . .
C2 C1 P1 117.7(3) . .
C2 C1 C6 119.9(4) . .
C6 C1 P1 122.3(3) . .
C1 C2 C3 120.6(4) . .
C4 C3 C2 119.5(4) . .
C5 C4 C3 120.3(4) . .
C4 C5 C6 120.1(5) . .
C5 C6 C1 119.6(4) . .
C8 C7 P1 119.8(3) . .
C8 C7 C12 120.5(4) . .
C12 C7 P1 119.5(3) . .
C7 C8 C9 119.5(4) . .
C10 C9 C8 120.8(5) . .
C9 C10 C11 119.5(5) . .
C12 C11 C10 120.3(4) . .
C11 C12 C7 119.4(4) . .
C14 C13 P2 122.1(3) . .
C14 C13 C18 119.6(4) . .
C18 C13 P2 118.1(3) . .
C15 C14 C13 119.4(4) . .
C16 C15 C14 120.9(4) . .
C15 C16 C17 120.0(4) . .
C18 C17 C16 119.7(4) . .
C17 C18 C13 120.4(4) . .
C20 C19 P2 118.3(3) . .
C20 C19 C24 118.3(4) . .
C24 C19 P2 123.3(3) . .
C19 C20 C21 120.5(5) . .
C22 C21 C20 120.6(5) . .
C21 C22 C23 119.0(5) . .
C22 C23 C24 121.0(5) . .
C23 C24 C19 120.5(5) . .
Cl2 C1S Cl2 96.6(10) 3_666 .
Cl2 C1S Cl3 18.6(3) 3_666 .
Cl3 C1S Cl2 115.1(11) . .
C1SA C1SA Cl3 52.5(10) 3_666 3_666
Cl3 C1SA C1SA 71.4(11) . 3_666
Cl3 C1SA Cl3 123.9(11) . 3_666
Cl4 C1SA C1SA 67(2) 3_666 3_666
Cl4 C1SA C1SA 29.3(9) . 3_666
Cl4 C1SA Cl3 100.4(13) . .
Cl4 C1SA Cl3 9.6(16) 3_666 .
Cl4 C1SA Cl3 119(2) 3_666 3_666
Cl4 C1SA Cl3 23.9(8) . 3_666
Cl4 C1SA Cl4 97(2) 3_666 .
C1S Cl2 C1S 83.4(10) 3_666 .
Cl3 Cl2 C1S 171.1(12) 3_666 .
Cl3 Cl2 C1S 92.0(10) 3_666 3_666
C1SA Cl3 C1SA 56.1(11) . 3_666
Cl2 Cl3 C1S 69.3(10) 3_666 .
Cl4 Cl3 C1SA 10.0(16) 3_666 .
Cl4 Cl3 C1SA 52.2(12) 3_666 3_666
C1SA Cl4 C1SA 83(2) 3_666 .
C1SA Cl4 Cl4 57(2) 3_666 3_666
C1SA Cl4 Cl4 26.4(8) . 3_666
Cl3 Cl4 C1SA 103.9(17) 3_666 .
Cl3 Cl4 C1SA 160(3) 3_666 3_666
Cl3 Cl4 Cl4 129(2) 3_666 3_666

loop_
_geom_bond_atom_site_label_1
_geom_bond_atom_site_label_2
_geom_bond_distance
_geom_bond_site_symmetry_2
Ru1 Cl1 2.398(4) .
Ru1 Cl1 2.398(4) 3_675
Ru1 S2 2.4301(10) 3_675
Ru1 S2 2.4301(10) .
Ru1 S3 2.4222(10) 3_675
Ru1 S3 2.4223(10) .
Ru1 N1 1.744(11) .
Ru1 N1 1.744(11) 3_675
S1 N1 1.478(11) .
S2 P1 2.0290(15) .
S3 P2 2.0337(14) .
P1 N2 1.596(4) .
P1 C1 1.813(4) .
P1 C7 1.815(4) .
P2 N2 1.585(4) .
P2 C13 1.800(4) .
P2 C19 1.805(4) .
C1 C2 1.384(6) .
C1 C6 1.399(6) .
C2 C3 1.392(6) .
C3 C4 1.392(8) .
C4 C5 1.388(7) .
C5 C6 1.395(6) .
C7 C8 1.375(6) .
C7 C12 1.395(6) .
C8 C9 1.390(7) .
C9 C10 1.375(7) .
C10 C11 1.392(8) .
C11 C12 1.384(7) .
C13 C14 1.402(6) .
C13 C18 1.403(6) .
C14 C15 1.387(6) .
C15 C16 1.385(7) .
C16 C17 1.394(7) .
C17 C18 1.387(6) .
C19 C20 1.387(7) .
C19 C24 1.391(6) .
C20 C21 1.393(7) .
C21 C22 1.375(8) .
C22 C23 1.376(8) .
C23 C24 1.381(7) .
C1S Cl2 1.815(16) .
C1S Cl2 1.626(18) 3_666
C1S Cl3 1.737(16) .
C1SA C1SA 1.87(4) 3_666
C1SA Cl3 1.784(17) .
C1SA Cl3 2.13(2) 3_666
C1SA Cl4 1.734(18) .
C1SA Cl4 0.92(2) 3_666
Cl2 C1S 1.626(18) 3_666
Cl2 Cl3 0.556(5) 3_666
Cl3 C1SA 2.13(2) 3_666
Cl3 Cl2 0.556(5) 3_666
Cl3 Cl4 0.89(2) 3_666
Cl4 C1SA 0.92(2) 3_666
Cl4 Cl3 0.89(2) 3_666
Cl4 Cl4 2.06(4) 3_666
